data_7235542
loop_
_publ_author_name
'Puttreddy, Rakesh'
'Cottam, Justine R. A.'
'Steel, Peter J.'

_publ_section_title
;
 Anion dependent silver(i) complexes of pyrazine mono-N-oxide
;
_journal_issue 43
_journal_name_full 'RSC Adv.'
_journal_page_first 22449
_journal_paper_doi 10.1039/C4RA01336K
_journal_volume 4
_journal_year 2014
_chemical_formula_moiety '2(C4 H4 Ag0.5 N2 O), B F4'
_chemical_formula_sum 'C8 H8 Ag B F4 N4 O2'
_chemical_formula_weight 386.86
_chemical_name_common 3
_space_group_crystal_system monoclinic
_space_group_IT_number 14
_space_group_name_Hall '-P 2yn'
_space_group_name_H-M_alt 'P 1 21/n 1'
_atom_sites_solution_hydrogens geom
_atom_sites_solution_primary direct
_atom_sites_solution_secondary difmap
_audit_creation_date 2013-12-23
_audit_creation_method
;
Olex2 1.2
(compiled 2013.12.10 svn.r2850 for OlexSys, GUI svn.r4736)
;
_cell_angle_alpha 90.00
_cell_angle_beta 97.643(2)
_cell_angle_gamma 90.00
_cell_formula_units_Z 4
_cell_length_a 4.88685(15)
_cell_length_b 15.4949(3)
_cell_length_c 15.4356(3)
_cell_measurement_temperature 120(2)
_cell_volume 1158.42(5)
_computing_molecular_graphics 'Olex2 (Dolomanov et al., 2009)'
_computing_publication_material 'Olex2 (Dolomanov et al., 2009)'
_computing_structure_refinement 'XL (Sheldrick, 2008)'
_computing_structure_solution 'SHELXS-97 (Sheldrick, 2008)'
_diffrn_ambient_temperature 120.0
_diffrn_measured_fraction_theta_full 0.999
_diffrn_measured_fraction_theta_max 0.999
_diffrn_radiation_monochromator graphite
_diffrn_radiation_type MoK\a
_diffrn_radiation_wavelength 0.71073
_diffrn_reflns_av_R_equivalents 0.0240
_diffrn_reflns_av_unetI/netI 0.0127
_diffrn_reflns_limit_h_max 6
_diffrn_reflns_limit_h_min -6
_diffrn_reflns_limit_k_max 20
_diffrn_reflns_limit_k_min -20
_diffrn_reflns_limit_l_max 20
_diffrn_reflns_limit_l_min -20
_diffrn_reflns_number 18970
_diffrn_reflns_theta_full 27.50
_diffrn_reflns_theta_max 27.50
_diffrn_reflns_theta_min 2.66
_diffrn_source 'fine-focus sealed tube'
_exptl_absorpt_coefficient_mu 1.800
_exptl_absorpt_correction_T_max 0.7997
_exptl_absorpt_correction_T_min 0.7147
_exptl_absorpt_correction_type multi-scan
_exptl_absorpt_process_details sadabs
_exptl_crystal_colour colourless
_exptl_crystal_density_diffrn 2.218
_exptl_crystal_density_method 'not measured'
_exptl_crystal_description block
_exptl_crystal_F_000 752
_exptl_crystal_size_max 0.2
_exptl_crystal_size_mid 0.17
_exptl_crystal_size_min 0.13
_refine_diff_density_max 1.020
_refine_diff_density_min -1.195
_refine_diff_density_rms 0.141
_refine_ls_extinction_method none
_refine_ls_goodness_of_fit_ref 1.270
_refine_ls_hydrogen_treatment constr
_refine_ls_matrix_type full
_refine_ls_number_parameters 184
_refine_ls_number_reflns 2663
_refine_ls_number_restraints 0
_refine_ls_restrained_S_all 1.270
_refine_ls_R_factor_all 0.0466
_refine_ls_R_factor_gt 0.0457
_refine_ls_shift/su_max 0.000
_refine_ls_shift/su_mean 0.000
_refine_ls_structure_factor_coef Fsqd
_refine_ls_weighting_details 'calc w=1/[\s^2^(Fo^2^)+(0.0000P)^2^+12.4440P] where P=(Fo^2^+2Fc^2^)/3'
_refine_ls_weighting_scheme calc
_refine_ls_wR_factor_gt 0.1089
_refine_ls_wR_factor_ref 0.1092
_reflns_number_gt 2580
_reflns_number_total 2663
_reflns_threshold_expression >2sigma(I)
_cod_data_source_file c4ra01336k1.cif
_cod_data_source_block 3rpu203
_cod_database_code 7235542
_olex2_refinement_description
;
1. Fixed Uiso
 At 1.2 times of:
  All C(H) groups
2.a Aromatic/amide H refined with riding coordinates:
 C1(H1), C2(H2), C3(H3), C4(H4), C5(H5), C6(H6), C7(H7), C8(H8)
;

loop_
_space_group_symop_id
_space_group_symop_operation_xyz
1 'x, y, z'
2 '-x+1/2, y+1/2, -z+1/2'
3 '-x, -y, -z'
4 'x-1/2, -y-1/2, z-1/2'

loop_
_atom_site_label
_atom_site_type_symbol
_atom_site_fract_x
_atom_site_fract_y
_atom_site_fract_z
_atom_site_U_iso_or_equiv
_atom_site_adp_type
_atom_site_occupancy
_atom_site_symmetry_multiplicity
_atom_site_calc_flag
_atom_site_refinement_flags_posn
_atom_site_refinement_flags_adp
Ag1 Ag 0.0000 0.0000 0.5000 0.02478(17) Uani 1 2 d S T
Ag2 Ag -0.5000 0.5000 0.5000 0.02226(16) Uani 1 2 d S T
O1 O -0.0325(8) 0.4009(2) 0.4788(2) 0.0177(8) Uani 1 1 d . .
O2 O -0.9466(8) 0.4887(3) 0.1031(2) 0.0202(8) Uani 1 1 d . .
N1 N -0.0243(9) 0.3174(3) 0.4844(3) 0.0119(8) Uani 1 1 d . .
N2 N -0.0068(10) 0.1389(3) 0.4960(3) 0.0160(8) Uani 1 1 d . .
N3 N -0.8444(9) 0.4935(3) 0.1848(3) 0.0138(8) Uani 1 1 d . .
N4 N -0.6309(9) 0.5017(3) 0.3605(3) 0.0153(8) Uani 1 1 d . .
F1 F 0.2604(7) 0.2401(3) 0.3200(2) 0.0298(8) Uani 1 1 d . .
F2 F -0.0885(7) 0.3198(2) 0.2480(2) 0.0236(7) Uani 1 1 d . .
F3 F 0.2133(7) 0.2516(2) 0.1707(2) 0.0220(7) Uani 1 1 d . .
F4 F -0.0905(7) 0.1726(2) 0.2371(2) 0.0234(7) Uani 1 1 d . .
B1 B 0.0738(11) 0.2465(4) 0.2443(4) 0.0131(10) Uani 1 1 d . .
C1 C 0.1867(10) 0.2773(3) 0.5340(3) 0.0142(9) Uani 1 1 d . .
H1 H 0.3304 0.3103 0.5658 0.017 Uiso 1 1 calc R .
C2 C 0.1933(11) 0.1883(3) 0.5386(3) 0.0155(10) Uani 1 1 d . .
H2 H 0.3447 0.1612 0.5730 0.019 Uiso 1 1 calc R .
C3 C -0.2163(11) 0.1802(3) 0.4486(3) 0.0167(10) Uani 1 1 d . .
H3 H -0.3627 0.1468 0.4188 0.020 Uiso 1 1 calc R .
C4 C -0.2297(10) 0.2685(3) 0.4409(3) 0.0142(9) Uani 1 1 d . .
H4 H -0.3805 0.2952 0.4057 0.017 Uiso 1 1 calc R .
C5 C -0.5135(10) 0.4533(3) 0.3037(3) 0.0147(10) Uani 1 1 d . .
H5 H -0.3514 0.4218 0.3245 0.018 Uiso 1 1 calc R .
C6 C -0.6171(10) 0.4472(3) 0.2164(3) 0.0145(9) Uani 1 1 d . .
H6 H -0.5302 0.4109 0.1787 0.017 Uiso 1 1 calc R .
C7 C -0.9639(10) 0.5439(3) 0.2409(3) 0.0151(10) Uani 1 1 d . .
H7 H -1.1221 0.5774 0.2203 0.018 Uiso 1 1 calc R .
C8 C -0.8557(11) 0.5464(3) 0.3273(3) 0.0172(10) Uani 1 1 d . .
H8 H -0.9443 0.5815 0.3658 0.021 Uiso 1 1 calc R .

loop_
_atom_site_aniso_label
_atom_site_aniso_U_11
_atom_site_aniso_U_22
_atom_site_aniso_U_33
_atom_site_aniso_U_23
_atom_site_aniso_U_13
_atom_site_aniso_U_12
Ag1 0.0482(4) 0.0089(3) 0.0187(3) 0.0005(2) 0.0100(3) 0.0005(3)
Ag2 0.0362(3) 0.0192(3) 0.0098(2) 0.0004(2) -0.0029(2) 0.0024(2)
O1 0.028(2) 0.0076(16) 0.0173(18) 0.0006(13) 0.0021(15) 0.0014(14)
O2 0.026(2) 0.023(2) 0.0104(16) -0.0011(15) -0.0039(14) 0.0010(16)
N1 0.017(2) 0.0097(18) 0.0090(19) -0.0016(15) 0.0014(15) 0.0005(16)
N2 0.021(2) 0.0121(19) 0.016(2) -0.0005(17) 0.0050(16) 0.0001(17)
N3 0.016(2) 0.014(2) 0.0114(18) -0.0008(16) 0.0007(15) -0.0032(16)
N4 0.017(2) 0.016(2) 0.0118(18) 0.0018(17) 0.0004(15) -0.0008(17)
F1 0.0242(17) 0.045(2) 0.0181(17) -0.0007(15) -0.0060(13) -0.0007(16)
F2 0.0290(18) 0.0151(15) 0.0279(17) -0.0004(13) 0.0089(14) 0.0058(13)
F3 0.0213(16) 0.0263(18) 0.0192(16) 0.0007(13) 0.0061(12) -0.0015(13)
F4 0.0260(17) 0.0158(16) 0.0292(17) 0.0002(13) 0.0062(14) -0.0080(13)
B1 0.016(2) 0.011(3) 0.011(2) 0.0003(19) -0.001(2) -0.002(2)
C1 0.016(2) 0.017(2) 0.010(2) 0.0008(18) -0.0001(17) -0.0004(19)
C2 0.016(2) 0.016(2) 0.014(2) 0.0007(19) 0.0003(18) 0.0021(19)
C3 0.016(2) 0.019(3) 0.015(2) -0.005(2) 0.0030(18) -0.004(2)
C4 0.014(2) 0.018(2) 0.010(2) -0.0005(19) -0.0014(17) 0.0005(19)
C5 0.017(2) 0.011(2) 0.016(2) 0.0036(18) 0.0013(18) 0.0001(18)
C6 0.018(2) 0.013(2) 0.013(2) -0.0008(18) 0.0035(18) 0.0025(19)
C7 0.014(2) 0.015(2) 0.017(2) 0.0003(19) 0.0035(18) 0.0031(18)
C8 0.020(3) 0.017(2) 0.016(2) -0.0022(19) 0.0046(19) 0.001(2)

loop_
_atom_type_symbol
_atom_type_description
_atom_type_scat_dispersion_real
_atom_type_scat_dispersion_imag
_atom_type_scat_source
C C 0.0033 0.0016 'International Tables Vol C Tables 4.2.6.8 and 6.1.1.4'
H H 0.0000 0.0000 'International Tables Vol C Tables 4.2.6.8 and 6.1.1.4'
Ag Ag -0.8971 1.1015 'International Tables Vol C Tables 4.2.6.8 and 6.1.1.4'
B B 0.0013 0.0007 'International Tables Vol C Tables 4.2.6.8 and 6.1.1.4'
F F 0.0171 0.0103 'International Tables Vol C Tables 4.2.6.8 and 6.1.1.4'
N N 0.0061 0.0033 'International Tables Vol C Tables 4.2.6.8 and 6.1.1.4'
O O 0.0106 0.0060 'International Tables Vol C Tables 4.2.6.8 and 6.1.1.4'

loop_
_geom_angle_atom_site_label_1
_geom_angle_atom_site_label_2
_geom_angle_atom_site_label_3
_geom_angle
_geom_angle_site_symmetry_1
_geom_angle_site_symmetry_3
N2 Ag1 N2 180.0 . 3_556
N4 Ag2 N4 179.999(1) 3_466 .
O1 N1 C1 120.8(4) . .
O1 N1 C4 120.5(4) . .
C1 N1 C4 118.7(4) . .
C2 N2 Ag1 123.3(4) . .
C3 N2 Ag1 120.1(4) . .
C3 N2 C2 116.6(4) . .
O2 N3 C6 120.7(4) . .
O2 N3 C7 120.8(4) . .
C7 N3 C6 118.5(4) . .
C5 N4 Ag2 123.3(3) . .
C5 N4 C8 116.1(4) . .
C8 N4 Ag2 120.3(3) . .
F1 B1 F2 109.8(4) . .
F1 B1 F3 110.5(4) . .
F1 B1 F4 108.4(4) . .
F2 B1 F3 109.2(4) . .
F2 B1 F4 110.4(4) . .
F4 B1 F3 108.6(4) . .
N1 C1 H1 120.0 . .
N1 C1 C2 120.0(5) . .
C2 C1 H1 120.0 . .
N2 C2 C1 122.3(5) . .
N2 C2 H2 118.8 . .
C1 C2 H2 118.8 . .
N2 C3 H3 118.4 . .
N2 C3 C4 123.2(5) . .
C4 C3 H3 118.4 . .
N1 C4 C3 119.2(5) . .
N1 C4 H4 120.4 . .
C3 C4 H4 120.4 . .
N4 C5 H5 118.5 . .
N4 C5 C6 123.0(5) . .
C6 C5 H5 118.5 . .
N3 C6 C5 119.4(5) . .
N3 C6 H6 120.3 . .
C5 C6 H6 120.3 . .
N3 C7 H7 120.2 . .
N3 C7 C8 119.7(5) . .
C8 C7 H7 120.2 . .
N4 C8 C7 123.2(5) . .
N4 C8 H8 118.4 . .
C7 C8 H8 118.4 . .

loop_
_geom_bond_atom_site_label_1
_geom_bond_atom_site_label_2
_geom_bond_distance
_geom_bond_site_symmetry_2
Ag1 N2 2.153(4) 3_556
Ag1 N2 2.153(4) .
Ag2 N4 2.164(4) .
Ag2 N4 2.164(4) 3_466
O1 N1 1.296(5) .
O2 N3 1.295(5) .
N1 C1 1.351(6) .
N1 C4 1.361(6) .
N2 C2 1.343(7) .
N2 C3 1.340(7) .
N3 C6 1.358(7) .
N3 C7 1.354(6) .
N4 C5 1.340(7) .
N4 C8 1.341(7) .
F1 B1 1.387(6) .
F2 B1 1.391(6) .
F3 B1 1.403(6) .
F4 B1 1.395(6) .
C1 H1 0.9500 .
C1 C2 1.380(7) .
C2 H2 0.9500 .
C3 H3 0.9500 .
C3 C4 1.375(7) .
C4 H4 0.9500 .
C5 H5 0.9500 .
C5 C6 1.377(7) .
C6 H6 0.9500 .
C7 H7 0.9500 .
C7 C8 1.369(7) .
C8 H8 0.9500 .
